data_6000753
loop_
_publ_author_name
'Zhang, Y.'
'Chen, X. L.'
'Liang, J. K.'
'Cao, Y. G.'
'Xu, T.'

_publ_section_title
;
 Phase relations in the system La2O3-CaO-B2O3
;
_journal_name_full 'Journal of Alloys and Compounds'
_journal_page_first 198
_journal_page_last 202
_journal_paper_doi 10.1016/S0925-8388(00)01276-7
_journal_volume 315
_journal_year 2001
_chemical_formula_sum 'B3 Ca4 La O10'
_space_group_name_H-M_alt 'C 1 m 1'
_cell_angle_alpha 90.000
_cell_angle_beta 101.400
_cell_angle_gamma 90.000
_cell_length_a 8.1732
_cell_length_b 16.0860
_cell_length_c 3.6268
_cell_volume 467.42
_cod_database_code 6000753

loop_
_atom_site_label
_atom_site_fract_x
_atom_site_fract_y
_atom_site_fract_z
? ? ? ?
